data_4515039
loop_
_publ_author_name
'Tolley, Lewis C.'
'Strydom, Ian'
'Louw, Wynand J.'
'Fernandes, Manuel A.'
'Bezuidenhout, Daniela I.'
'Guisado-Barrios, Gregorio'

_publ_section_title
;
 Diverse Coordination Modes of Bidentate COC and Tridentate CNC Ligands
 Comprising 1,2,3-Triazol-5-ylidenes
;
_journal_issue 4
_journal_name_full 'ACS Omega'
_journal_page_first 6360
_journal_paper_doi 10.1021/acsomega.9b00514
_journal_volume 4
_journal_year 2019
_chemical_formula_moiety 'C58 H72 Cl2 N6 O5 Rh2'
_chemical_formula_sum 'C58 H72 Cl2 N6 O5 Rh2'
_chemical_formula_weight 1209.93
_space_group_crystal_system triclinic
_space_group_IT_number 2
_space_group_name_Hall '-P 1'
_space_group_name_H-M_alt 'P -1'
_symmetry_space_group_name_Hall '-P 1'
_symmetry_space_group_name_H-M 'P -1'
_atom_sites_solution_hydrogens geom
_atom_sites_solution_primary dual
_audit_creation_date 2018-09-16
_audit_creation_method
;
Olex2 1.2
(compiled 2018.05.29 svn.r3508 for OlexSys, GUI svn.r5506)
;
_cell_angle_alpha 87.305(2)
_cell_angle_beta 76.657(2)
_cell_angle_gamma 88.373(2)
_cell_formula_units_Z 2
_cell_length_a 10.4449(4)
_cell_length_b 15.9061(6)
_cell_length_c 17.7631(7)
_cell_measurement_reflns_used 5405
_cell_measurement_temperature 173(2)
_cell_measurement_theta_max 21.78
_cell_measurement_theta_min 2.36
_cell_volume 2867.81(19)
_computing_cell_refinement 'SAINT V8.38A (?, 2016)'
_computing_data_collection 'Apex II'
_computing_data_reduction 'SAINT V8.38A (?, 2016)'
_computing_molecular_graphics 'Olex2 (Dolomanov et al., 2009)'
_computing_publication_material 'Olex2 (Dolomanov et al., 2009)'
_computing_structure_refinement 'ShelXL (Sheldrick, 2015)'
_computing_structure_solution 'ShelXT (Sheldrick, 2015)'
_diffrn_ambient_temperature 173.15
_diffrn_measured_fraction_theta_full 0.999
_diffrn_measured_fraction_theta_max 0.996
_diffrn_measurement_device_type 'Bruker APEX-II CCD'
_diffrn_measurement_method '\f and \w scans'
_diffrn_radiation_type MoK\a
_diffrn_radiation_wavelength 0.71073
_diffrn_reflns_av_R_equivalents 0.0844
_diffrn_reflns_av_unetI/netI 0.1074
_diffrn_reflns_Laue_measured_fraction_full 0.999
_diffrn_reflns_Laue_measured_fraction_max 0.996
_diffrn_reflns_limit_h_max 12
_diffrn_reflns_limit_h_min -12
_diffrn_reflns_limit_k_max 19
_diffrn_reflns_limit_k_min -19
_diffrn_reflns_limit_l_max 17
_diffrn_reflns_limit_l_min -21
_diffrn_reflns_number 35559
_diffrn_reflns_point_group_measured_fraction_full 0.999
_diffrn_reflns_point_group_measured_fraction_max 0.996
_diffrn_reflns_theta_full 25.242
_diffrn_reflns_theta_max 25.782
_diffrn_reflns_theta_min 1.282
_diffrn_standards_number 0
_exptl_absorpt_coefficient_mu 0.720
_exptl_absorpt_correction_T_max 1.0000
_exptl_absorpt_correction_T_min 0.8553
_exptl_absorpt_correction_type multi-scan
_exptl_absorpt_process_details
;
SADABS-2016/2 (Bruker,2016/2) was used for absorption correction. wR2(int) 
was 0.0746 before and 0.0571 after correction. The Ratio of minimum to maximum
transmission is 0.8553. The \l/2 correction factor is Not present.'
;
_exptl_crystal_colour colourless
_exptl_crystal_colour_primary colourless
_exptl_crystal_density_diffrn 1.401
_exptl_crystal_description plate
_exptl_crystal_F_000 1252
_exptl_crystal_size_max 0.327
_exptl_crystal_size_mid 0.145
_exptl_crystal_size_min 0.032
_refine_diff_density_max 1.211
_refine_diff_density_min -0.692
_refine_diff_density_rms 0.118
_refine_ls_extinction_method none
_refine_ls_goodness_of_fit_ref 1.023
_refine_ls_hydrogen_treatment constr
_refine_ls_matrix_type full
_refine_ls_number_parameters 658
_refine_ls_number_reflns 10990
_refine_ls_number_restraints 0
_refine_ls_restrained_S_all 1.023
_refine_ls_R_factor_all 0.1187
_refine_ls_R_factor_gt 0.0568
_refine_ls_shift/su_max 0.002
_refine_ls_shift/su_mean 0.000
_refine_ls_structure_factor_coef Fsqd
_refine_ls_weighting_details 'w=1/[\s^2^(Fo^2^)+(0.0605P)^2^+0.9742P] where P=(Fo^2^+2Fc^2^)/3'
_refine_ls_weighting_scheme calc
_refine_ls_wR_factor_gt 0.1161
_refine_ls_wR_factor_ref 0.1402
_reflns_Friedel_coverage 0.000
_reflns_number_gt 6713
_reflns_number_total 10990
_reflns_threshold_expression 'I > 2\s(I)'
_cod_data_source_file ao9b00514_si_002.cif
_cod_data_source_block complex_4a_17m_db31_lct067b_0fa
_cod_database_code 4515039
_publcif_datablock.id {38c9a8fc-86b4-41d7-94e2-a68ab5952991}

_shelx_shelxl_version_number 2018/3
_shelx_space_group_comment
;
The symmetry employed for this shelxl refinement is uniquely defined
by the following loop, which should always be used as a source of
symmetry information in preference to the above space-group names.
They are only intended as comments.
;
_shelx_estimated_absorpt_t_max 0.977
_shelx_estimated_absorpt_t_min 0.799
_olex2_refinement_description
;
1. Fixed Uiso
 At 1.2 times of:
  All C(H) groups, All C(H,H) groups
 At 1.5 times of:
  All C(H,H,H) groups
2.a Ternary CH refined with riding coordinates:
 C13(H13), C16(H16), C25(H25), C28(H28), C37(H37), C40(H40), C49(H49), C52(H52)
2.b Secondary CH2 refined with riding coordinates:
 C3(H3A,H3B), C4(H4A,H4B)
2.c Me refined with riding coordinates:
 C14(H14A,H14B,H14C), C15(H15A,H15B,H15C), C17(H17A,H17B,H17C), C18(H18A,H18B,
 H18C), C26(H26A,H26B,H26C), C27(H27A,H27B,H27C), C29(H29A,H29B,H29C), C30(H30A,
 H30B,H30C), C38(H38A,H38B,H38C), C39(H39A,H39B,H39C), C41(H41A,H41B,H41C),
 C42(H42A,H42B,H42C), C50(H50A,H50B,H50C), C51(H51A,H51B,H51C), C53(H53A,H53B,
 H53C), C54(H54A,H54B,H54C)
2.d Aromatic/amide H refined with riding coordinates:
 C9(H9), C10(H10), C11(H11), C21(H21), C22(H22), C23(H23), C33(H33), C34(H34),
 C35(H35), C45(H45), C46(H46), C47(H47)
;
_olex2_submission_special_instructions 'No special instructions were received'

loop_
_space_group_symop_operation_xyz
'x, y, z'
'-x, -y, -z'

loop_
_atom_site_label
_atom_site_type_symbol
_atom_site_fract_x
_atom_site_fract_y
_atom_site_fract_z
_atom_site_U_iso_or_equiv
_atom_site_adp_type
_atom_site_occupancy
_atom_site_site_symmetry_order
_atom_site_calc_flag
_atom_site_refinement_flags_posn
C1 C 0.3785(5) 0.9460(3) 0.2693(3) 0.0205(12) Uani 1 1 d .
C2 C 0.3254(5) 0.8738(3) 0.3107(3) 0.0192(12) Uani 1 1 d .
C3 C 0.2167(5) 0.8201(3) 0.2995(3) 0.0250(13) Uani 1 1 d .
H3A H 0.149200 0.813612 0.348618 0.030 Uiso 1 1 calc R
H3B H 0.174374 0.846760 0.259738 0.030 Uiso 1 1 calc R
C4 C 0.1692(5) 0.6785(3) 0.2831(3) 0.0257(13) Uani 1 1 d .
H4A H 0.095764 0.702812 0.262037 0.031 Uiso 1 1 calc R
H4B H 0.134650 0.662179 0.338420 0.031 Uiso 1 1 calc R
C5 C 0.2268(5) 0.6036(3) 0.2394(3) 0.0184(12) Uani 1 1 d .
C6 C 0.2397(5) 0.5212(3) 0.2654(3) 0.0196(12) Uani 1 1 d .
C7 C 0.5605(5) 1.0379(3) 0.2938(3) 0.0229(13) Uani 1 1 d .
C8 C 0.6853(6) 1.0254(3) 0.2474(3) 0.0286(14) Uani 1 1 d .
C9 C 0.7661(6) 1.0961(4) 0.2317(4) 0.0363(15) Uani 1 1 d .
H9 H 0.851784 1.091486 0.199056 0.044 Uiso 1 1 calc R
C10 C 0.7226(6) 1.1721(4) 0.2630(4) 0.0408(17) Uani 1 1 d .
H10 H 0.779466 1.218891 0.252294 0.049 Uiso 1 1 calc R
C11 C 0.5990(6) 1.1816(4) 0.3093(4) 0.0376(16) Uani 1 1 d .
H11 H 0.571725 1.234859 0.330139 0.045 Uiso 1 1 calc R
C12 C 0.5126(5) 1.1145(3) 0.3262(3) 0.0265(13) Uani 1 1 d .
C13 C 0.7378(6) 0.9399(4) 0.2202(4) 0.0355(15) Uani 1 1 d .
H13 H 0.661775 0.905229 0.215659 0.043 Uiso 1 1 calc R
C14 C 0.8037(6) 0.8962(4) 0.2810(4) 0.0442(17) Uani 1 1 d .
H14A H 0.837827 0.840691 0.263486 0.066 Uiso 1 1 calc R
H14B H 0.876392 0.930478 0.287879 0.066 Uiso 1 1 calc R
H14C H 0.738944 0.889609 0.330443 0.066 Uiso 1 1 calc R
C15 C 0.8363(6) 0.9436(4) 0.1414(4) 0.0460(18) Uani 1 1 d .
H15A H 0.866668 0.886434 0.127027 0.069 Uiso 1 1 calc R
H15B H 0.793563 0.969347 0.102165 0.069 Uiso 1 1 calc R
H15C H 0.911751 0.977331 0.144747 0.069 Uiso 1 1 calc R
C16 C 0.3806(6) 1.1241(3) 0.3817(3) 0.0325(15) Uani 1 1 d .
H16 H 0.319009 1.083746 0.367710 0.039 Uiso 1 1 calc R
C17 C 0.3190(7) 1.2117(4) 0.3811(4) 0.058(2) Uani 1 1 d .
H17A H 0.233871 1.212585 0.418556 0.087 Uiso 1 1 calc R
H17B H 0.377365 1.252362 0.395145 0.087 Uiso 1 1 calc R
H17C H 0.305968 1.226656 0.329199 0.087 Uiso 1 1 calc R
C18 C 0.3918(7) 1.1017(5) 0.4643(4) 0.057(2) Uani 1 1 d .
H18A H 0.305349 1.108287 0.499744 0.086 Uiso 1 1 calc R
H18B H 0.422894 1.043281 0.467706 0.086 Uiso 1 1 calc R
H18C H 0.454322 1.139243 0.478641 0.086 Uiso 1 1 calc R
C19 C 0.3602(5) 0.7916(3) 0.4293(3) 0.0239(13) Uani 1 1 d .
C20 C 0.2505(6) 0.8045(4) 0.4903(3) 0.0303(14) Uani 1 1 d .
C21 C 0.2207(6) 0.7388(4) 0.5454(3) 0.0381(16) Uani 1 1 d .
H21 H 0.147285 0.744720 0.587909 0.046 Uiso 1 1 calc R
C22 C 0.2940(6) 0.6660(4) 0.5402(4) 0.0397(16) Uani 1 1 d .
H22 H 0.269898 0.621732 0.578263 0.048 Uiso 1 1 calc R
C23 C 0.4033(6) 0.6564(4) 0.4798(4) 0.0385(16) Uani 1 1 d .
H23 H 0.453969 0.605652 0.477302 0.046 Uiso 1 1 calc R
C24 C 0.4406(5) 0.7199(3) 0.4224(3) 0.0267(13) Uani 1 1 d .
C25 C 0.1694(6) 0.8859(4) 0.5004(3) 0.0330(15) Uani 1 1 d .
H25 H 0.197625 0.922302 0.452278 0.040 Uiso 1 1 calc R
C26 C 0.0221(6) 0.8689(4) 0.5119(4) 0.0482(18) Uani 1 1 d .
H26A H 0.007672 0.838381 0.467975 0.072 Uiso 1 1 calc R
H26B H -0.008392 0.834986 0.559864 0.072 Uiso 1 1 calc R
H26C H -0.027132 0.922514 0.515103 0.072 Uiso 1 1 calc R
C27 C 0.1929(7) 0.9331(5) 0.5679(4) 0.056(2) Uani 1 1 d .
H27A H 0.139704 0.985126 0.573234 0.083 Uiso 1 1 calc R
H27B H 0.167963 0.897811 0.615516 0.083 Uiso 1 1 calc R
H27C H 0.286269 0.946787 0.558554 0.083 Uiso 1 1 calc R
C28 C 0.5625(5) 0.7085(3) 0.3571(3) 0.0288(13) Uani 1 1 d .
H28 H 0.571797 0.759829 0.321765 0.035 Uiso 1 1 calc R
C29 C 0.5494(6) 0.6322(4) 0.3104(4) 0.0464(17) Uani 1 1 d .
H29A H 0.470492 0.639203 0.289585 0.070 Uiso 1 1 calc R
H29B H 0.627211 0.627511 0.267579 0.070 Uiso 1 1 calc R
H29C H 0.542284 0.581124 0.343996 0.070 Uiso 1 1 calc R
C30 C 0.6848(6) 0.6989(4) 0.3901(4) 0.0466(18) Uani 1 1 d .
H30A H 0.762545 0.691600 0.347706 0.070 Uiso 1 1 calc R
H30B H 0.694293 0.749449 0.417679 0.070 Uiso 1 1 calc R
H30C H 0.676096 0.649628 0.425965 0.070 Uiso 1 1 calc R
C31 C 0.3443(5) 0.3968(3) 0.1872(3) 0.0219(12) Uani 1 1 d .
C32 C 0.4793(5) 0.3802(3) 0.1753(3) 0.0250(13) Uani 1 1 d .
C33 C 0.5212(6) 0.2974(3) 0.1635(3) 0.0311(14) Uani 1 1 d .
H33 H 0.612811 0.284506 0.152333 0.037 Uiso 1 1 calc R
C34 C 0.4341(6) 0.2336(4) 0.1674(3) 0.0333(15) Uani 1 1 d .
H34 H 0.465086 0.176993 0.161349 0.040 Uiso 1 1 calc R
C35 C 0.2997(6) 0.2523(3) 0.1803(3) 0.0335(15) Uani 1 1 d .
H35 H 0.239637 0.207860 0.183209 0.040 Uiso 1 1 calc R
C36 C 0.2517(5) 0.3344(3) 0.1890(3) 0.0248(13) Uani 1 1 d .
C37 C 0.5814(5) 0.4487(4) 0.1710(3) 0.0319(14) Uani 1 1 d .
H37 H 0.533545 0.502522 0.187544 0.038 Uiso 1 1 calc R
C38 C 0.6571(7) 0.4614(5) 0.0883(4) 0.053(2) Uani 1 1 d .
H38A H 0.595676 0.475098 0.055116 0.080 Uiso 1 1 calc R
H38B H 0.718560 0.507677 0.084509 0.080 Uiso 1 1 calc R
H38C H 0.706411 0.409659 0.071316 0.080 Uiso 1 1 calc R
C39 C 0.6740(6) 0.4272(4) 0.2248(4) 0.0460(18) Uani 1 1 d .
H39A H 0.622352 0.419282 0.278078 0.069 Uiso 1 1 calc R
H39B H 0.723341 0.375215 0.208723 0.069 Uiso 1 1 calc R
H39C H 0.735490 0.473232 0.221915 0.069 Uiso 1 1 calc R
C40 C 0.1056(5) 0.3517(4) 0.1997(3) 0.0298(14) Uani 1 1 d .
H40 H 0.088939 0.412922 0.209246 0.036 Uiso 1 1 calc R
C41 C 0.0622(6) 0.3328(4) 0.1249(4) 0.0419(16) Uani 1 1 d .
H41A H 0.115375 0.365433 0.081104 0.063 Uiso 1 1 calc R
H41B H 0.074704 0.272627 0.115322 0.063 Uiso 1 1 calc R
H41C H -0.030851 0.348451 0.130662 0.063 Uiso 1 1 calc R
C42 C 0.0263(5) 0.3028(4) 0.2676(3) 0.0348(15) Uani 1 1 d .
H42A H -0.067457 0.315856 0.272375 0.052 Uiso 1 1 calc R
H42B H 0.042399 0.242415 0.260141 0.052 Uiso 1 1 calc R
H42C H 0.051756 0.317988 0.314898 0.052 Uiso 1 1 calc R
C43 C 0.2636(5) 0.6785(3) 0.1084(3) 0.0225(12) Uani 1 1 d .
C44 C 0.1409(5) 0.6944(3) 0.0913(3) 0.0280(14) Uani 1 1 d .
C45 C 0.1317(6) 0.7634(4) 0.0418(4) 0.0401(16) Uani 1 1 d .
H45 H 0.050354 0.776597 0.028343 0.048 Uiso 1 1 calc R
C46 C 0.2405(6) 0.8135(4) 0.0116(4) 0.0457(18) Uani 1 1 d .
H46 H 0.232346 0.860845 -0.021679 0.055 Uiso 1 1 calc R
C47 C 0.3598(6) 0.7948(4) 0.0296(4) 0.0373(16) Uani 1 1 d .
H47 H 0.433167 0.829195 0.008034 0.045 Uiso 1 1 calc R
C48 C 0.3745(6) 0.7264(3) 0.0789(3) 0.0258(13) Uani 1 1 d .
C49 C 0.0254(5) 0.6357(4) 0.1224(4) 0.0305(14) Uani 1 1 d .
H49 H 0.036128 0.610048 0.173081 0.037 Uiso 1 1 calc R
C50 C 0.0284(6) 0.5657(4) 0.0682(4) 0.0422(16) Uani 1 1 d .
H50A H 0.113971 0.536374 0.059842 0.063 Uiso 1 1 calc R
H50B H -0.041497 0.525960 0.090764 0.063 Uiso 1 1 calc R
H50C H 0.014610 0.589044 0.018551 0.063 Uiso 1 1 calc R
C51 C -0.1064(6) 0.6827(4) 0.1366(4) 0.056(2) Uani 1 1 d .
H51A H -0.106079 0.728050 0.172103 0.083 Uiso 1 1 calc R
H51B H -0.120886 0.706719 0.087403 0.083 Uiso 1 1 calc R
H51C H -0.176993 0.643634 0.159615 0.083 Uiso 1 1 calc R
C52 C 0.5072(5) 0.7050(3) 0.0962(3) 0.0275(13) Uani 1 1 d .
H52 H 0.494669 0.657182 0.135707 0.033 Uiso 1 1 calc R
C53 C 0.6025(6) 0.6756(4) 0.0247(4) 0.0482(18) Uani 1 1 d .
H53A H 0.687765 0.661948 0.036936 0.072 Uiso 1 1 calc R
H53B H 0.568353 0.625336 0.006766 0.072 Uiso 1 1 calc R
H53C H 0.613441 0.720283 -0.015982 0.072 Uiso 1 1 calc R
C54 C 0.5627(6) 0.7783(4) 0.1303(4) 0.0437(17) Uani 1 1 d .
H54A H 0.499005 0.796207 0.176631 0.065 Uiso 1 1 calc R
H54B H 0.645079 0.760329 0.144209 0.065 Uiso 1 1 calc R
H54C H 0.579683 0.825318 0.091899 0.065 Uiso 1 1 calc R
C55 C 0.4741(7) 0.9994(4) 0.1130(4) 0.0379(16) Uani 1 1 d .
C56 C 0.2369(7) 1.0611(4) 0.1035(4) 0.0414(16) Uani 1 1 d .
C57 C 0.3197(7) 0.4389(4) 0.3879(3) 0.0385(16) Uani 1 1 d .
C58 C 0.0741(6) 0.4023(4) 0.4618(4) 0.0372(15) Uani 1 1 d .
Cl1 Cl 0.11435(15) 1.03305(10) 0.27049(9) 0.0417(4) Uani 1 1 d .
Cl2 Cl -0.04664(15) 0.50619(10) 0.34438(9) 0.0417(4) Uani 1 1 d .
N1 N 0.4715(4) 0.9664(3) 0.3091(2) 0.0192(10) Uani 1 1 d .
N2 N 0.4790(4) 0.9146(3) 0.3695(2) 0.0223(10) Uani 1 1 d .
N3 N 0.3887(4) 0.8581(3) 0.3687(2) 0.0196(10) Uani 1 1 d .
N4 N 0.2986(4) 0.4835(3) 0.1977(2) 0.0206(10) Uani 1 1 d .
N5 N 0.3184(4) 0.5338(3) 0.1335(2) 0.0196(10) Uani 1 1 d .
N6 N 0.2728(4) 0.6077(3) 0.1613(2) 0.0194(10) Uani 1 1 d .
O1 O 0.2713(3) 0.7391(2) 0.2753(2) 0.0226(8) Uani 1 1 d .
O2 O 0.5711(5) 0.9950(3) 0.0699(3) 0.0539(13) Uani 1 1 d .
O3 O 0.1851(6) 1.0903(3) 0.0589(3) 0.0695(16) Uani 1 1 d .
O4 O 0.4208(5) 0.4266(3) 0.3995(3) 0.0622(15) Uani 1 1 d .
O5 O 0.0252(5) 0.3605(3) 0.5116(3) 0.0610(15) Uani 1 1 d .
Rh1 Rh 0.31460(4) 1.01024(3) 0.18146(3) 0.02537(14) Uani 1 1 d .
Rh2 Rh 0.15870(5) 0.46360(3) 0.36996(3) 0.02815(14) Uani 1 1 d .

loop_
_atom_site_aniso_label
_atom_site_aniso_U_11
_atom_site_aniso_U_22
_atom_site_aniso_U_33
_atom_site_aniso_U_23
_atom_site_aniso_U_13
_atom_site_aniso_U_12
C1 0.018(3) 0.020(3) 0.027(3) -0.002(2) -0.011(2) -0.002(2)
C2 0.018(3) 0.016(3) 0.025(3) -0.001(2) -0.007(2) -0.002(2)
C3 0.025(3) 0.020(3) 0.034(3) -0.003(2) -0.012(3) -0.004(2)
C4 0.026(3) 0.020(3) 0.030(3) -0.002(2) -0.004(3) -0.011(3)
C5 0.010(3) 0.021(3) 0.024(3) -0.004(2) -0.001(2) -0.007(2)
C6 0.015(3) 0.021(3) 0.023(3) -0.008(2) -0.002(2) -0.007(2)
C7 0.025(3) 0.020(3) 0.029(3) 0.005(2) -0.017(3) -0.014(3)
C8 0.034(4) 0.025(3) 0.029(3) 0.001(3) -0.011(3) -0.012(3)
C9 0.022(3) 0.036(4) 0.053(4) 0.008(3) -0.013(3) -0.012(3)
C10 0.032(4) 0.025(3) 0.071(5) 0.007(3) -0.024(3) -0.011(3)
C11 0.038(4) 0.017(3) 0.065(5) 0.002(3) -0.027(3) -0.008(3)
C12 0.029(3) 0.023(3) 0.033(3) -0.001(3) -0.019(3) -0.005(3)
C13 0.031(4) 0.031(3) 0.045(4) -0.012(3) -0.007(3) -0.009(3)
C14 0.037(4) 0.034(4) 0.061(5) -0.008(3) -0.006(3) -0.004(3)
C15 0.033(4) 0.061(5) 0.041(4) -0.010(3) -0.001(3) -0.002(3)
C16 0.031(4) 0.019(3) 0.050(4) -0.007(3) -0.014(3) -0.002(3)
C17 0.052(5) 0.050(5) 0.068(5) 0.006(4) -0.008(4) 0.011(4)
C18 0.065(5) 0.059(5) 0.046(5) -0.008(4) -0.009(4) 0.014(4)
C19 0.026(3) 0.022(3) 0.029(3) 0.003(2) -0.016(3) -0.011(3)
C20 0.027(3) 0.032(3) 0.034(3) -0.003(3) -0.009(3) -0.007(3)
C21 0.036(4) 0.040(4) 0.034(4) 0.011(3) 0.001(3) -0.004(3)
C22 0.040(4) 0.043(4) 0.035(4) 0.018(3) -0.008(3) -0.012(3)
C23 0.042(4) 0.023(3) 0.052(4) 0.008(3) -0.016(3) -0.002(3)
C24 0.027(3) 0.023(3) 0.032(3) -0.004(3) -0.009(3) -0.003(3)
C25 0.031(4) 0.035(4) 0.031(3) 0.003(3) -0.005(3) 0.008(3)
C26 0.024(4) 0.052(4) 0.063(5) 0.000(4) -0.001(3) 0.005(3)
C27 0.053(5) 0.055(5) 0.065(5) -0.019(4) -0.025(4) 0.019(4)
C28 0.031(3) 0.023(3) 0.033(3) 0.001(3) -0.008(3) -0.001(3)
C29 0.037(4) 0.042(4) 0.061(5) -0.012(3) -0.012(3) 0.000(3)
C30 0.032(4) 0.043(4) 0.066(5) -0.008(4) -0.012(3) 0.001(3)
C31 0.025(3) 0.013(3) 0.030(3) 0.000(2) -0.010(2) -0.001(2)
C32 0.024(3) 0.025(3) 0.029(3) -0.007(2) -0.011(3) 0.000(3)
C33 0.027(3) 0.027(3) 0.040(4) -0.003(3) -0.009(3) 0.004(3)
C34 0.046(4) 0.017(3) 0.038(4) -0.003(3) -0.012(3) 0.005(3)
C35 0.041(4) 0.019(3) 0.043(4) 0.001(3) -0.013(3) -0.008(3)
C36 0.028(3) 0.021(3) 0.026(3) 0.003(2) -0.009(3) -0.005(3)
C37 0.020(3) 0.026(3) 0.052(4) -0.005(3) -0.013(3) 0.001(3)
C38 0.041(4) 0.061(5) 0.056(5) 0.007(4) -0.008(4) -0.023(4)
C39 0.034(4) 0.046(4) 0.064(5) -0.001(4) -0.024(3) -0.009(3)
C40 0.022(3) 0.030(3) 0.039(4) -0.006(3) -0.008(3) -0.007(3)
C41 0.034(4) 0.046(4) 0.048(4) -0.004(3) -0.015(3) -0.001(3)
C42 0.023(3) 0.038(4) 0.043(4) 0.000(3) -0.005(3) -0.010(3)
C43 0.023(3) 0.018(3) 0.028(3) -0.003(2) -0.008(2) -0.001(2)
C44 0.027(3) 0.023(3) 0.034(3) -0.003(3) -0.006(3) -0.001(3)
C45 0.037(4) 0.037(4) 0.051(4) 0.001(3) -0.020(3) 0.004(3)
C46 0.047(4) 0.031(4) 0.061(5) 0.021(3) -0.020(4) -0.009(3)
C47 0.036(4) 0.029(3) 0.046(4) 0.013(3) -0.009(3) -0.011(3)
C48 0.030(3) 0.022(3) 0.026(3) -0.001(2) -0.006(3) -0.006(3)
C49 0.020(3) 0.029(3) 0.043(4) -0.002(3) -0.007(3) -0.006(3)
C50 0.036(4) 0.039(4) 0.055(4) -0.008(3) -0.013(3) -0.012(3)
C51 0.031(4) 0.049(4) 0.085(6) -0.017(4) -0.007(4) -0.002(3)
C52 0.026(3) 0.024(3) 0.033(3) 0.001(3) -0.006(3) -0.006(3)
C53 0.038(4) 0.065(5) 0.044(4) -0.015(4) -0.013(3) 0.009(4)
C54 0.028(4) 0.043(4) 0.064(5) -0.023(3) -0.015(3) -0.001(3)
C55 0.060(5) 0.029(3) 0.027(4) -0.001(3) -0.016(3) 0.002(3)
C56 0.049(4) 0.034(4) 0.046(4) 0.002(3) -0.022(3) 0.000(3)
C57 0.055(5) 0.033(4) 0.029(4) 0.011(3) -0.013(3) -0.009(3)
C58 0.044(4) 0.036(4) 0.031(4) -0.002(3) -0.005(3) -0.011(3)
Cl1 0.0296(9) 0.0435(10) 0.0512(10) 0.0023(8) -0.0088(7) 0.0005(7)
Cl2 0.0305(9) 0.0417(9) 0.0503(10) 0.0006(8) -0.0041(7) -0.0059(7)
N1 0.021(2) 0.017(2) 0.021(2) 0.0027(19) -0.0084(19) -0.0065(19)
N2 0.024(3) 0.019(2) 0.027(3) 0.000(2) -0.012(2) -0.004(2)
N3 0.018(2) 0.020(2) 0.022(2) -0.0003(19) -0.0071(19) -0.001(2)
N4 0.017(2) 0.019(2) 0.027(3) 0.004(2) -0.008(2) -0.007(2)
N5 0.020(2) 0.017(2) 0.024(2) -0.0011(19) -0.008(2) -0.005(2)
N6 0.017(2) 0.016(2) 0.026(3) 0.0003(19) -0.0052(19) -0.0058(19)
O1 0.020(2) 0.0148(19) 0.035(2) -0.0074(16) -0.0077(17) -0.0062(16)
O2 0.049(3) 0.062(3) 0.041(3) 0.007(2) 0.006(2) 0.007(3)
O3 0.091(4) 0.076(4) 0.054(3) 0.004(3) -0.047(3) 0.019(3)
O4 0.054(3) 0.070(4) 0.071(4) 0.027(3) -0.035(3) -0.010(3)
O5 0.086(4) 0.050(3) 0.042(3) 0.007(2) -0.002(3) -0.024(3)
Rh1 0.0306(3) 0.0196(2) 0.0288(3) 0.00133(19) -0.0129(2) -0.0035(2)
Rh2 0.0338(3) 0.0230(3) 0.0268(3) 0.0023(2) -0.0052(2) -0.0062(2)

loop_
_atom_type_symbol
_atom_type_description
_atom_type_scat_dispersion_real
_atom_type_scat_dispersion_imag
_atom_type_scat_source
C C 0.0033 0.0016 'International Tables Vol C Tables 4.2.6.8 and 6.1.1.4'
H H 0.0000 0.0000 'International Tables Vol C Tables 4.2.6.8 and 6.1.1.4'
Cl Cl 0.1484 0.1585 'International Tables Vol C Tables 4.2.6.8 and 6.1.1.4'
N N 0.0061 0.0033 'International Tables Vol C Tables 4.2.6.8 and 6.1.1.4'
O O 0.0106 0.0060 'International Tables Vol C Tables 4.2.6.8 and 6.1.1.4'
Rh Rh -1.1178 0.9187 'International Tables Vol C Tables 4.2.6.8 and 6.1.1.4'

loop_
_geom_angle_atom_site_label_1
_geom_angle_atom_site_label_2
_geom_angle_atom_site_label_3
_geom_angle
C2 C1 Rh1 127.4(4)
N1 C1 C2 101.5(4)
N1 C1 Rh1 130.7(4)
C1 C2 C3 129.8(5)
N3 C2 C1 107.7(4)
N3 C2 C3 122.5(4)
C2 C3 H3A 110.0
C2 C3 H3B 110.0
H3A C3 H3B 108.4
O1 C3 C2 108.5(4)
O1 C3 H3A 110.0
O1 C3 H3B 110.0
H4A C4 H4B 108.5
C5 C4 H4A 110.1
C5 C4 H4B 110.1
O1 C4 H4A 110.1
O1 C4 H4B 110.1
O1 C4 C5 107.8(4)
C6 C5 C4 129.9(5)
N6 C5 C4 121.9(5)
N6 C5 C6 108.2(4)
C5 C6 Rh2 129.8(4)
N4 C6 C5 101.5(4)
N4 C6 Rh2 127.5(4)
C8 C7 C12 124.7(5)
C8 C7 N1 117.8(5)
C12 C7 N1 117.5(5)
C7 C8 C9 116.1(5)
C7 C8 C13 122.9(5)
C9 C8 C13 120.8(5)
C8 C9 H9 119.6
C10 C9 C8 120.7(6)
C10 C9 H9 119.6
C9 C10 H10 119.3
C11 C10 C9 121.4(5)
C11 C10 H10 119.3
C10 C11 H11 119.5
C10 C11 C12 121.0(6)
C12 C11 H11 119.5
C7 C12 C16 123.3(5)
C11 C12 C7 116.1(5)
C11 C12 C16 120.5(5)
C8 C13 H13 108.2
C8 C13 C14 109.4(5)
C8 C13 C15 113.3(5)
C14 C13 H13 108.2
C15 C13 H13 108.2
C15 C13 C14 109.3(5)
C13 C14 H14A 109.5
C13 C14 H14B 109.5
C13 C14 H14C 109.5
H14A C14 H14B 109.5
H14A C14 H14C 109.5
H14B C14 H14C 109.5
C13 C15 H15A 109.5
C13 C15 H15B 109.5
C13 C15 H15C 109.5
H15A C15 H15B 109.5
H15A C15 H15C 109.5
H15B C15 H15C 109.5
C12 C16 H16 108.0
C12 C16 C17 114.7(5)
C12 C16 C18 110.3(5)
C17 C16 H16 108.0
C17 C16 C18 107.6(5)
C18 C16 H16 108.0
C16 C17 H17A 109.5
C16 C17 H17B 109.5
C16 C17 H17C 109.5
H17A C17 H17B 109.5
H17A C17 H17C 109.5
H17B C17 H17C 109.5
C16 C18 H18A 109.5
C16 C18 H18B 109.5
C16 C18 H18C 109.5
H18A C18 H18B 109.5
H18A C18 H18C 109.5
H18B C18 H18C 109.5
C20 C19 N3 116.8(5)
C24 C19 C20 124.5(5)
C24 C19 N3 118.7(5)
C19 C20 C25 124.0(5)
C21 C20 C19 116.1(5)
C21 C20 C25 119.9(5)
C20 C21 H21 119.1
C22 C21 C20 121.9(6)
C22 C21 H21 119.1
C21 C22 H22 119.9
C21 C22 C23 120.3(5)
C23 C22 H22 119.9
C22 C23 H23 119.3
C22 C23 C24 121.4(6)
C24 C23 H23 119.3
C19 C24 C23 115.9(5)
C19 C24 C28 123.7(5)
C23 C24 C28 120.4(5)
C20 C25 H25 108.2
C20 C25 C26 111.3(5)
C26 C25 H25 108.2
C27 C25 C20 111.0(5)
C27 C25 H25 108.2
C27 C25 C26 110.0(5)
C25 C26 H26A 109.5
C25 C26 H26B 109.5
C25 C26 H26C 109.5
H26A C26 H26B 109.5
H26A C26 H26C 109.5
H26B C26 H26C 109.5
C25 C27 H27A 109.5
C25 C27 H27B 109.5
C25 C27 H27C 109.5
H27A C27 H27B 109.5
H27A C27 H27C 109.5
H27B C27 H27C 109.5
C24 C28 H28 108.5
C24 C28 C29 111.0(5)
C29 C28 H28 108.5
C30 C28 C24 110.1(5)
C30 C28 H28 108.5
C30 C28 C29 110.4(5)
C28 C29 H29A 109.5
C28 C29 H29B 109.5
C28 C29 H29C 109.5
H29A C29 H29B 109.5
H29A C29 H29C 109.5
H29B C29 H29C 109.5
C28 C30 H30A 109.5
C28 C30 H30B 109.5
C28 C30 H30C 109.5
H30A C30 H30B 109.5
H30A C30 H30C 109.5
H30B C30 H30C 109.5
C32 C31 C36 123.4(5)
C32 C31 N4 117.9(4)
C36 C31 N4 118.7(5)
C31 C32 C37 123.5(5)
C33 C32 C31 117.0(5)
C33 C32 C37 119.4(5)
C32 C33 H33 119.1
C34 C33 C32 121.9(5)
C34 C33 H33 119.1
C33 C34 H34 120.2
C33 C34 C35 119.5(5)
C35 C34 H34 120.2
C34 C35 H35 119.3
C36 C35 C34 121.5(5)
C36 C35 H35 119.3
C31 C36 C40 124.0(5)
C35 C36 C31 116.7(5)
C35 C36 C40 119.4(5)
C32 C37 H37 108.2
C38 C37 C32 109.1(5)
C38 C37 H37 108.2
C38 C37 C39 111.1(5)
C39 C37 C32 111.8(5)
C39 C37 H37 108.2
C37 C38 H38A 109.5
C37 C38 H38B 109.5
C37 C38 H38C 109.5
H38A C38 H38B 109.5
H38A C38 H38C 109.5
H38B C38 H38C 109.5
C37 C39 H39A 109.5
C37 C39 H39B 109.5
C37 C39 H39C 109.5
H39A C39 H39B 109.5
H39A C39 H39C 109.5
H39B C39 H39C 109.5
C36 C40 H40 107.9
C36 C40 C41 109.9(5)
C41 C40 H40 107.9
C42 C40 C36 112.3(5)
C42 C40 H40 107.9
C42 C40 C41 110.7(5)
C40 C41 H41A 109.5
C40 C41 H41B 109.5
C40 C41 H41C 109.5
H41A C41 H41B 109.5
H41A C41 H41C 109.5
H41B C41 H41C 109.5
C40 C42 H42A 109.5
C40 C42 H42B 109.5
C40 C42 H42C 109.5
H42A C42 H42B 109.5
H42A C42 H42C 109.5
H42B C42 H42C 109.5
C44 C43 N6 116.8(5)
C48 C43 C44 124.3(5)
C48 C43 N6 118.9(5)
C43 C44 C49 121.2(5)
C45 C44 C43 116.6(5)
C45 C44 C49 122.1(5)
C44 C45 H45 119.6
C44 C45 C46 120.8(6)
C46 C45 H45 119.6
C45 C46 H46 119.7
C47 C46 C45 120.5(6)
C47 C46 H46 119.7
C46 C47 H47 119.4
C46 C47 C48 121.1(6)
C48 C47 H47 119.4
C43 C48 C47 116.7(5)
C43 C48 C52 122.7(5)
C47 C48 C52 120.6(5)
C44 C49 H49 107.8
C50 C49 C44 110.2(5)
C50 C49 H49 107.8
C50 C49 C51 110.9(5)
C51 C49 C44 112.1(5)
C51 C49 H49 107.8
C49 C50 H50A 109.5
C49 C50 H50B 109.5
C49 C50 H50C 109.5
H50A C50 H50B 109.5
H50A C50 H50C 109.5
H50B C50 H50C 109.5
C49 C51 H51A 109.5
C49 C51 H51B 109.5
C49 C51 H51C 109.5
H51A C51 H51B 109.5
H51A C51 H51C 109.5
H51B C51 H51C 109.5
C48 C52 H52 107.6
C48 C52 C54 112.2(5)
C53 C52 C48 110.5(5)
C53 C52 H52 107.6
C53 C52 C54 111.0(5)
C54 C52 H52 107.6
C52 C53 H53A 109.5
C52 C53 H53B 109.5
C52 C53 H53C 109.5
H53A C53 H53B 109.5
H53A C53 H53C 109.5
H53B C53 H53C 109.5
C52 C54 H54A 109.5
C52 C54 H54B 109.5
C52 C54 H54C 109.5
H54A C54 H54B 109.5
H54A C54 H54C 109.5
H54B C54 H54C 109.5
O2 C55 Rh1 177.8(6)
O3 C56 Rh1 176.9(6)
O4 C57 Rh2 177.4(6)
O5 C58 Rh2 173.9(6)
C1 N1 C7 127.9(4)
N2 N1 C1 115.2(4)
N2 N1 C7 116.8(4)
N3 N2 N1 102.8(4)
C2 N3 C19 126.9(4)
N2 N3 C2 112.7(4)
N2 N3 C19 120.3(4)
C6 N4 C31 128.3(4)
N5 N4 C6 115.6(4)
N5 N4 C31 116.1(4)
N6 N5 N4 102.2(4)
C5 N6 C43 127.5(4)
N5 N6 C5 112.5(4)
N5 N6 C43 119.7(4)
C4 O1 C3 110.8(4)
C1 Rh1 Cl1 87.50(15)
C55 Rh1 C1 93.1(2)
C55 Rh1 C56 91.7(3)
C55 Rh1 Cl1 176.3(2)
C56 Rh1 C1 172.9(2)
C56 Rh1 Cl1 88.0(2)
C6 Rh2 Cl2 85.70(15)
C57 Rh2 C6 91.6(2)
C57 Rh2 C58 91.6(3)
C57 Rh2 Cl2 175.78(19)
C58 Rh2 C6 174.0(2)
C58 Rh2 Cl2 91.4(2)

loop_
_geom_bond_atom_site_label_1
_geom_bond_atom_site_label_2
_geom_bond_distance
C1 C2 1.391(7)
C1 N1 1.380(6)
C1 Rh1 2.054(5)
C2 C3 1.494(7)
C2 N3 1.357(6)
C3 H3A 0.9900
C3 H3B 0.9900
C3 O1 1.438(6)
C4 H4A 0.9900
C4 H4B 0.9900
C4 C5 1.488(7)
C4 O1 1.436(6)
C5 C6 1.381(7)
C5 N6 1.359(6)
C6 N4 1.375(6)
C6 Rh2 2.041(5)
C7 C8 1.387(8)
C7 C12 1.401(7)
C7 N1 1.465(6)
C8 C9 1.404(8)
C8 C13 1.509(8)
C9 H9 0.9500
C9 C10 1.375(8)
C10 H10 0.9500
C10 C11 1.370(8)
C11 H11 0.9500
C11 C12 1.395(7)
C12 C16 1.508(8)
C13 H13 1.0000
C13 C14 1.540(9)
C13 C15 1.534(8)
C14 H14A 0.9800
C14 H14B 0.9800
C14 H14C 0.9800
C15 H15A 0.9800
C15 H15B 0.9800
C15 H15C 0.9800
C16 H16 1.0000
C16 C17 1.518(8)
C16 C18 1.524(9)
C17 H17A 0.9800
C17 H17B 0.9800
C17 H17C 0.9800
C18 H18A 0.9800
C18 H18B 0.9800
C18 H18C 0.9800
C19 C20 1.401(8)
C19 C24 1.390(8)
C19 N3 1.459(6)
C20 C21 1.389(8)
C20 C25 1.522(8)
C21 H21 0.9500
C21 C22 1.364(8)
C22 H22 0.9500
C22 C23 1.386(8)
C23 H23 0.9500
C23 C24 1.398(8)
C24 C28 1.524(8)
C25 H25 1.0000
C25 C26 1.535(8)
C25 C27 1.513(9)
C26 H26A 0.9800
C26 H26B 0.9800
C26 H26C 0.9800
C27 H27A 0.9800
C27 H27B 0.9800
C27 H27C 0.9800
C28 H28 1.0000
C28 C29 1.528(8)
C28 C30 1.524(8)
C29 H29A 0.9800
C29 H29B 0.9800
C29 H29C 0.9800
C30 H30A 0.9800
C30 H30B 0.9800
C30 H30C 0.9800
C31 C32 1.396(7)
C31 C36 1.399(7)
C31 N4 1.453(6)
C32 C33 1.386(7)
C32 C37 1.534(7)
C33 H33 0.9500
C33 C34 1.371(8)
C34 H34 0.9500
C34 C35 1.395(8)
C35 H35 0.9500
C35 C36 1.388(7)
C36 C40 1.512(7)
C37 H37 1.0000
C37 C38 1.507(8)
C37 C39 1.530(8)
C38 H38A 0.9800
C38 H38B 0.9800
C38 H38C 0.9800
C39 H39A 0.9800
C39 H39B 0.9800
C39 H39C 0.9800
C40 H40 1.0000
C40 C41 1.545(8)
C40 C42 1.495(7)
C41 H41A 0.9800
C41 H41B 0.9800
C41 H41C 0.9800
C42 H42A 0.9800
C42 H42B 0.9800
C42 H42C 0.9800
C43 C44 1.397(7)
C43 C48 1.389(7)
C43 N6 1.447(6)
C44 C45 1.388(8)
C44 C49 1.530(8)
C45 H45 0.9500
C45 C46 1.394(8)
C46 H46 0.9500
C46 C47 1.376(8)
C47 H47 0.9500
C47 C48 1.391(7)
C48 C52 1.514(8)
C49 H49 1.0000
C49 C50 1.501(8)
C49 C51 1.522(8)
C50 H50A 0.9800
C50 H50B 0.9800
C50 H50C 0.9800
C51 H51A 0.9800
C51 H51B 0.9800
C51 H51C 0.9800
C52 H52 1.0000
C52 C53 1.506(8)
C52 C54 1.526(8)
C53 H53A 0.9800
C53 H53B 0.9800
C53 H53C 0.9800
C54 H54A 0.9800
C54 H54B 0.9800
C54 H54C 0.9800
C55 O2 1.122(7)
C55 Rh1 1.831(7)
C56 O3 1.134(7)
C56 Rh1 1.899(7)
C57 O4 1.132(7)
C57 Rh2 1.812(7)
C58 O5 1.114(7)
C58 Rh2 1.905(6)
Cl1 Rh1 2.3434(16)
Cl2 Rh2 2.3672(17)
N1 N2 1.336(5)
N2 N3 1.324(6)
N4 N5 1.342(5)
N5 N6 1.330(6)

loop_
_geom_torsion_atom_site_label_1
_geom_torsion_atom_site_label_2
_geom_torsion_atom_site_label_3
_geom_torsion_atom_site_label_4
_geom_torsion
C1 C2 C3 O1 113.2(6)
C1 C2 N3 C19 176.1(5)
C1 C2 N3 N2 0.5(6)
C1 N1 N2 N3 0.5(6)
C2 C1 N1 C7 -179.4(5)
C2 C1 N1 N2 -0.2(6)
C2 C3 O1 C4 165.0(4)
C3 C2 N3 C19 -2.5(8)
C3 C2 N3 N2 -178.2(5)
C4 C5 C6 N4 179.4(5)
C4 C5 C6 Rh2 11.6(8)
C4 C5 N6 C43 -6.2(8)
C4 C5 N6 N5 -179.0(4)
C5 C4 O1 C3 166.0(4)
C5 C6 N4 C31 176.5(5)
C5 C6 N4 N5 -2.1(5)
C6 C5 N6 C43 171.5(5)
C6 C5 N6 N5 -1.4(6)
C6 N4 N5 N6 1.4(5)
C7 C8 C9 C10 1.7(9)
C7 C8 C13 C14 -88.1(7)
C7 C8 C13 C15 149.7(6)
C7 C12 C16 C17 -152.6(6)
C7 C12 C16 C18 85.8(7)
C7 N1 N2 N3 179.8(4)
C8 C7 C12 C11 0.3(8)
C8 C7 C12 C16 -174.8(5)
C8 C7 N1 C1 -93.7(6)
C8 C7 N1 N2 87.2(6)
C8 C9 C10 C11 -1.1(10)
C9 C8 C13 C14 86.7(7)
C9 C8 C13 C15 -35.5(8)
C9 C10 C11 C12 -0.1(10)
C10 C11 C12 C7 0.5(8)
C10 C11 C12 C16 175.7(6)
C11 C12 C16 C17 32.6(8)
C11 C12 C16 C18 -89.1(7)
C12 C7 C8 C9 -1.3(8)
C12 C7 C8 C13 173.6(5)
C12 C7 N1 C1 85.5(7)
C12 C7 N1 N2 -93.7(6)
C13 C8 C9 C10 -173.4(6)
C19 C20 C21 C22 -0.1(9)
C19 C20 C25 C26 128.8(6)
C19 C20 C25 C27 -108.4(7)
C19 C24 C28 C29 -119.7(6)
C19 C24 C28 C30 117.8(6)
C20 C19 C24 C23 2.6(8)
C20 C19 C24 C28 -177.6(5)
C20 C19 N3 C2 -77.1(7)
C20 C19 N3 N2 98.2(6)
C20 C21 C22 C23 1.4(10)
C21 C20 C25 C26 -54.1(7)
C21 C20 C25 C27 68.7(7)
C21 C22 C23 C24 -0.8(10)
C22 C23 C24 C19 -1.1(9)
C22 C23 C24 C28 179.1(6)
C23 C24 C28 C29 60.1(7)
C23 C24 C28 C30 -62.4(7)
C24 C19 C20 C21 -2.0(8)
C24 C19 C20 C25 175.2(5)
C24 C19 N3 C2 101.8(6)
C24 C19 N3 N2 -82.9(6)
C25 C20 C21 C22 -177.4(6)
C31 C32 C33 C34 -3.5(8)
C31 C32 C37 C38 -107.4(6)
C31 C32 C37 C39 129.3(6)
C31 C36 C40 C41 113.0(6)
C31 C36 C40 C42 -123.3(6)
C31 N4 N5 N6 -177.4(4)
C32 C31 C36 C35 1.7(8)
C32 C31 C36 C40 -178.3(5)
C32 C31 N4 C6 -102.7(6)
C32 C31 N4 N5 75.9(6)
C32 C33 C34 C35 2.8(9)
C33 C32 C37 C38 69.6(7)
C33 C32 C37 C39 -53.7(7)
C33 C34 C35 C36 0.3(9)
C34 C35 C36 C31 -2.4(8)
C34 C35 C36 C40 177.6(5)
C35 C36 C40 C41 -67.0(7)
C35 C36 C40 C42 56.7(7)
C36 C31 C32 C33 1.2(8)
C36 C31 C32 C37 178.2(5)
C36 C31 N4 C6 77.7(7)
C36 C31 N4 N5 -103.7(5)
C37 C32 C33 C34 179.4(5)
C43 C44 C45 C46 -0.2(9)
C43 C44 C49 C50 -87.4(7)
C43 C44 C49 C51 148.6(6)
C43 C48 C52 C53 110.6(6)
C43 C48 C52 C54 -124.9(6)
C44 C43 C48 C47 0.5(8)
C44 C43 C48 C52 -177.4(5)
C44 C43 N6 C5 -75.5(7)
C44 C43 N6 N5 96.9(6)
C44 C45 C46 C47 0.8(10)
C45 C44 C49 C50 89.3(7)
C45 C44 C49 C51 -34.7(8)
C45 C46 C47 C48 -0.8(10)
C46 C47 C48 C43 0.1(9)
C46 C47 C48 C52 178.1(6)
C47 C48 C52 C53 -67.2(7)
C47 C48 C52 C54 57.3(7)
C48 C43 C44 C45 -0.5(9)
C48 C43 C44 C49 176.4(5)
C48 C43 N6 C5 103.8(6)
C48 C43 N6 N5 -83.9(6)
C49 C44 C45 C46 -177.0(6)
N1 C1 C2 C3 178.4(5)
N1 C1 C2 N3 -0.2(5)
N1 C7 C8 C9 177.8(5)
N1 C7 C8 C13 -7.3(8)
N1 C7 C12 C11 -178.8(5)
N1 C7 C12 C16 6.1(8)
N1 N2 N3 C2 -0.6(5)
N1 N2 N3 C19 -176.5(4)
N3 C2 C3 O1 -68.5(6)
N3 C19 C20 C21 176.8(5)
N3 C19 C20 C25 -6.0(8)
N3 C19 C24 C23 -176.2(5)
N3 C19 C24 C28 3.6(8)
N4 C31 C32 C33 -178.4(5)
N4 C31 C32 C37 -1.4(8)
N4 C31 C36 C35 -178.7(5)
N4 C31 C36 C40 1.2(8)
N4 N5 N6 C5 0.0(5)
N4 N5 N6 C43 -173.4(4)
N6 C5 C6 N4 2.0(5)
N6 C5 C6 Rh2 -165.9(4)
N6 C43 C44 C45 178.7(5)
N6 C43 C44 C49 -4.4(8)
N6 C43 C48 C47 -178.7(5)
N6 C43 C48 C52 3.4(8)
O1 C4 C5 C6 118.4(6)
O1 C4 C5 N6 -64.4(6)
Rh1 C1 C2 C3 5.1(8)
Rh1 C1 C2 N3 -173.4(4)
Rh1 C1 N1 C7 -6.4(8)
Rh1 C1 N1 N2 172.7(4)
Rh2 C6 N4 C31 -15.3(7)
Rh2 C6 N4 N5 166.1(4)

loop_
_publcif_info_datablock.id
_publcif_info_datablock.publ_exptl
_publcif_info_datablock.publ_geom
_publcif_info_datablock.structure
{38c9a8fc-86b4-41d7-94e2-a68ab5952991} y y y
